data_2204885
loop_
_publ_author_name
'Hema, R.'
'Parthasarathi, V.'
'Ranju Bansal'
'Linden, Anthony'

_publ_section_title
;
 17-Allyl-16,17a-dioxo-17-aza-<small>D</small>-homoestra-1,3,5(10)-trien-3-yl
 acetate
;
_journal_issue 1
_journal_name_full 'Acta Crystallographica Section E'
_journal_page_first o160
_journal_page_last o162
_journal_paper_doi 10.1107/S1600536804033173
_journal_volume 61
_journal_year 2005
_chemical_formula_iupac 'C23 H27 N O4'
_chemical_formula_moiety 'C23 H27 N O4'
_chemical_formula_sum 'C23 H27 N O4'
_chemical_formula_weight 381.46
_chemical_name_systematic
;
17-allyl-16,17a-dioxo-17-aza-D-homoestra-1,3,5(10)-trien-3-yl acetate
;
_space_group_IT_number 19
_symmetry_cell_setting orthorhombic
_symmetry_space_group_name_Hall 'P 2ac 2ab'
_symmetry_space_group_name_H-M 'P 21 21 21'
_atom_sites_solution_hydrogens geom
_atom_sites_solution_primary direct
_atom_sites_solution_secondary difmap
_audit_creation_method SHELXL-97
_cell_angle_alpha 90.00
_cell_angle_beta 90.00
_cell_angle_gamma 90.00
_cell_formula_units_Z 4
_cell_length_a 9.3546(2)
_cell_length_b 10.7074(2)
_cell_length_c 19.9204(5)
_cell_measurement_reflns_used 2614
_cell_measurement_temperature 160(2)
_cell_measurement_theta_max 27.48
_cell_measurement_theta_min 2.00
_cell_volume 1995.30(8)
_computing_cell_refinement 'DENZO--SMN (Otwinowski & Minor, 1997)'
_computing_data_collection 'COLLECT (Nonius, 2000)'
_computing_data_reduction 'DENZO-SMN and SCALEPACK (Otwinowski &  Minor, 1997)'
_computing_molecular_graphics 'ORTEP-3 (Farrugia, 1999)'
_computing_publication_material 'SHELXL97 and PLATON (Spek, 2003)'
_computing_structure_refinement 'SHELXL97 (Sheldrick, 1997)'
_computing_structure_solution 'PLEASE PROVIDE'
_diffrn_ambient_temperature 160(2)
_diffrn_detector_area_resol_mean 9
_diffrn_measured_fraction_theta_full 0.997
_diffrn_measured_fraction_theta_max 0.997
_diffrn_measurement_device_type 'Nonius KappaCCD area-detector'
_diffrn_measurement_method '\f and \w scans with \k offsets'
_diffrn_radiation_monochromator 'horizontally mounted graphite crystal'
_diffrn_radiation_source 'Nonius FR590 sealed tube generator'
_diffrn_radiation_type 'Mo K\a'
_diffrn_radiation_wavelength 0.71073
_diffrn_reflns_av_R_equivalents 0.068
_diffrn_reflns_av_sigmaI/netI 0.0452
_diffrn_reflns_limit_h_max 12
_diffrn_reflns_limit_h_min -12
_diffrn_reflns_limit_k_max 13
_diffrn_reflns_limit_k_min -13
_diffrn_reflns_limit_l_max 25
_diffrn_reflns_limit_l_min -25
_diffrn_reflns_number 30780
_diffrn_reflns_theta_full 27.48
_diffrn_reflns_theta_max 27.48
_diffrn_reflns_theta_min 2.41
_diffrn_standards_decay_% 0
_diffrn_standards_number 0
_exptl_absorpt_coefficient_mu 0.086
_exptl_absorpt_correction_type none
_exptl_crystal_colour colourless
_exptl_crystal_density_diffrn 1.270
_exptl_crystal_density_method 'not measured'
_exptl_crystal_description tablet
_exptl_crystal_F_000 816
_exptl_crystal_size_max 0.25
_exptl_crystal_size_mid 0.18
_exptl_crystal_size_min 0.10
_refine_diff_density_max 0.252
_refine_diff_density_min -0.206
_refine_ls_extinction_coef 0.012(3)
_refine_ls_extinction_expression Fc^*^=kFc[1+0.001xFc^2^\l^3^/sin(2\q)]^-1/4^
_refine_ls_extinction_method SHELXL97
_refine_ls_goodness_of_fit_ref 1.063
_refine_ls_hydrogen_treatment constr
_refine_ls_matrix_type full
_refine_ls_number_parameters 256
_refine_ls_number_reflns 2591
_refine_ls_number_restraints 0
_refine_ls_restrained_S_all 1.063
_refine_ls_R_factor_all 0.0662
_refine_ls_R_factor_gt 0.0467
_refine_ls_shift/su_max 0.004
_refine_ls_shift/su_mean 0.000
_refine_ls_structure_factor_coef Fsqd
_refine_ls_weighting_details 'calc w = 1/[\s^2^(Fo^2^)+(0.0731P)^2^+0.1695P] where P = (Fo^2^+2Fc^2^)/3'
_refine_ls_weighting_scheme calc
_refine_ls_wR_factor_gt 0.1138
_refine_ls_wR_factor_ref 0.1279
_reflns_number_gt 2063
_reflns_number_total 2596
_reflns_threshold_expression I>2\s(I)
_cod_data_source_file fl6136.cif
_cod_data_source_block I
_cod_database_code 2204885
_cod_database_fobs_code 2204885

loop_
_symmetry_equiv_pos_as_xyz
'x, y, z'
'-x+1/2, -y, z+1/2'
'x+1/2, -y+1/2, -z'
'-x, y+1/2, -z+1/2'

loop_
_atom_site_label
_atom_site_fract_x
_atom_site_fract_y
_atom_site_fract_z
_atom_site_U_iso_or_equiv
_atom_site_adp_type
_atom_site_calc_flag
_atom_site_refinement_flags
_atom_site_occupancy
_atom_site_type_symbol
O16 -0.1852(2) 0.07213(18) 0.51999(10) 0.0566(6) Uani d . 1 O
O17A 0.0686(2) -0.12972(16) 0.36185(10) 0.0506(5) Uani d . 1 O
O31 0.38829(19) 0.78490(16) 0.20927(8) 0.0391(4) Uani d . 1 O
O32 0.3554(2) 0.7728(2) 0.09810(9) 0.0578(6) Uani d . 1 O
N17 -0.0626(2) -0.02694(19) 0.43862(10) 0.0354(5) Uani d . 1 N
C1 0.3033(3) 0.4467(2) 0.20939(13) 0.0381(6) Uani d . 1 C
H1 0.3269 0.3723 0.1859 0.046 Uiso calc R 1 H
C2 0.3636(3) 0.5586(2) 0.18849(13) 0.0399(6) Uani d . 1 C
H2 0.4274 0.5610 0.1514 0.048 Uiso calc R 1 H
C3 0.3290(3) 0.6660(2) 0.22273(12) 0.0341(6) Uani d . 1 C
C4 0.2348(3) 0.6631(2) 0.27598(12) 0.0333(5) Uani d . 1 C
H4 0.2116 0.7384 0.2987 0.040 Uiso calc R 1 H
C5 0.1734(3) 0.5508(2) 0.29679(12) 0.0328(5) Uani d . 1 C
C6 0.0723(3) 0.5543(2) 0.35577(13) 0.0395(6) Uani d . 1 C
H61 0.0046 0.6245 0.3497 0.047 Uiso calc R 1 H
H62 0.1278 0.5705 0.3972 0.047 Uiso calc R 1 H
C7 -0.0117(3) 0.4347(2) 0.36457(13) 0.0366(6) Uani d . 1 C
H71 -0.0869 0.4293 0.3297 0.044 Uiso calc R 1 H
H72 -0.0587 0.4344 0.4091 0.044 Uiso calc R 1 H
C8 0.0884(3) 0.3226(2) 0.35878(11) 0.0284(5) Uani d . 1 C
H8 0.1722 0.3377 0.3889 0.034 Uiso calc R 1 H
C9 0.1437(3) 0.3156(2) 0.28585(12) 0.0326(5) Uani d . 1 C
H9 0.0591 0.2997 0.2564 0.039 Uiso calc R 1 H
C10 0.2087(3) 0.4396(2) 0.26390(11) 0.0319(5) Uani d . 1 C
C11 0.2452(3) 0.2040(2) 0.27792(14) 0.0402(6) Uani d . 1 C
H111 0.2736 0.1966 0.2302 0.048 Uiso calc R 1 H
H112 0.3327 0.2193 0.3046 0.048 Uiso calc R 1 H
C12 0.1780(3) 0.0823(2) 0.30039(13) 0.0378(6) Uani d . 1 C
H121 0.2497 0.0147 0.2968 0.045 Uiso calc R 1 H
H122 0.0977 0.0616 0.2700 0.045 Uiso calc R 1 H
C13 0.1221(3) 0.0881(2) 0.37327(11) 0.0306(5) Uani d . 1 C
C14 0.0193(3) 0.1990(2) 0.37951(11) 0.0285(5) Uani d . 1 C
H14 -0.0621 0.1834 0.3481 0.034 Uiso calc R 1 H
C15 -0.0418(3) 0.2020(2) 0.45055(11) 0.0351(6) Uani d . 1 C
H151 0.0348 0.2270 0.4821 0.042 Uiso calc R 1 H
H152 -0.1176 0.2664 0.4526 0.042 Uiso calc R 1 H
C16 -0.1030(3) 0.0803(2) 0.47322(12) 0.0390(6) Uani d . 1 C
C17A 0.0420(3) -0.0311(2) 0.38860(13) 0.0354(6) Uani d . 1 C
C18 0.2485(3) 0.0929(2) 0.42361(14) 0.0414(6) Uani d . 1 C
H181 0.2114 0.0905 0.4696 0.062 Uiso calc R 1 H
H182 0.3027 0.1702 0.4169 0.062 Uiso calc R 1 H
H183 0.3113 0.0210 0.4162 0.062 Uiso calc R 1 H
C19 -0.1305(3) -0.1461(3) 0.45737(14) 0.0459(7) Uani d . 1 C
H191 -0.1481 -0.1962 0.4164 0.055 Uiso calc R 1 H
H192 -0.2240 -0.1291 0.4788 0.055 Uiso calc R 1 H
C20 -0.0389(4) -0.2194(3) 0.50471(16) 0.0585(8) Uani d . 1 C
H20 0.0561 -0.2372 0.4909 0.070 Uiso calc R 1 H
C21 -0.0785(5) -0.2602(3) 0.56264(18) 0.0743(10) Uani d . 1 C
H211 -0.1727 -0.2444 0.5783 0.089 Uiso calc R 1 H
H212 -0.0135 -0.3062 0.5897 0.089 Uiso calc R 1 H
C31 0.3913(3) 0.8318(2) 0.14637(13) 0.0384(6) Uani d . 1 C
C32 0.4437(3) 0.9625(3) 0.14636(15) 0.0494(7) Uani d . 1 C
H321 0.5457 0.9635 0.1351 0.074 Uiso calc R 1 H
H322 0.4297 0.9991 0.1910 0.074 Uiso calc R 1 H
H323 0.3905 1.0111 0.1130 0.074 Uiso calc R 1 H

loop_
_atom_site_aniso_label
_atom_site_aniso_U_11
_atom_site_aniso_U_22
_atom_site_aniso_U_33
_atom_site_aniso_U_12
_atom_site_aniso_U_13
_atom_site_aniso_U_23
O16 0.0725(13) 0.0450(11) 0.0523(11) 0.0111(11) 0.0310(11) 0.0094(9)
O17A 0.0623(13) 0.0316(9) 0.0580(12) -0.0033(9) 0.0173(11) -0.0121(9)
O31 0.0433(10) 0.0384(9) 0.0356(9) -0.0054(8) 0.0024(8) 0.0024(8)
O32 0.0742(15) 0.0606(12) 0.0386(11) -0.0130(12) -0.0052(10) 0.0030(10)
N17 0.0381(11) 0.0314(10) 0.0366(10) -0.0012(9) 0.0038(9) 0.0003(9)
C1 0.0408(14) 0.0371(13) 0.0365(13) -0.0007(12) 0.0080(11) -0.0053(11)
C2 0.0387(14) 0.0441(15) 0.0370(13) -0.0008(12) 0.0096(11) -0.0012(11)
C3 0.0328(13) 0.0349(12) 0.0347(12) -0.0031(11) -0.0017(11) 0.0029(11)
C4 0.0352(13) 0.0349(12) 0.0299(12) 0.0012(11) -0.0017(10) 0.0006(10)
C5 0.0323(12) 0.0350(12) 0.0311(12) 0.0020(11) -0.0009(10) 0.0000(10)
C6 0.0477(15) 0.0313(13) 0.0394(13) 0.0038(12) 0.0098(12) 0.0000(11)
C7 0.0404(13) 0.0344(13) 0.0351(12) 0.0036(11) 0.0096(11) 0.0045(11)
C8 0.0301(11) 0.0307(12) 0.0243(11) 0.0020(10) 0.0006(9) -0.0018(9)
C9 0.0324(13) 0.0356(12) 0.0298(12) -0.0016(11) 0.0018(10) -0.0050(10)
C10 0.0275(12) 0.0376(13) 0.0307(12) -0.0019(11) 0.0003(9) -0.0010(10)
C11 0.0410(14) 0.0360(13) 0.0438(14) 0.0014(12) 0.0141(12) -0.0078(12)
C12 0.0398(14) 0.0339(12) 0.0398(13) -0.0023(11) 0.0114(11) -0.0114(11)
C13 0.0309(11) 0.0280(11) 0.0328(12) 0.0005(10) 0.0019(10) -0.0049(10)
C14 0.0290(11) 0.0300(12) 0.0265(11) 0.0014(10) 0.0000(9) -0.0020(10)
C15 0.0419(14) 0.0326(12) 0.0309(12) 0.0067(11) 0.0075(11) 0.0004(10)
C16 0.0433(14) 0.0403(13) 0.0334(13) 0.0055(13) 0.0060(11) 0.0036(11)
C17A 0.0355(13) 0.0343(13) 0.0362(12) -0.0003(11) 0.0030(11) -0.0034(11)
C18 0.0369(13) 0.0367(13) 0.0506(15) 0.0024(12) -0.0071(12) -0.0034(12)
C19 0.0479(16) 0.0411(14) 0.0487(15) -0.0084(13) 0.0049(14) 0.0022(13)
C20 0.067(2) 0.0462(17) 0.0627(19) -0.0030(16) 0.0002(16) 0.0071(17)
C21 0.085(2) 0.066(2) 0.072(2) -0.008(2) -0.002(2) 0.0180(19)
C31 0.0312(13) 0.0470(15) 0.0369(13) 0.0026(11) 0.0023(11) 0.0041(12)
C32 0.0519(16) 0.0480(16) 0.0483(16) -0.0060(14) 0.0049(14) 0.0108(13)

loop_
_atom_type_symbol
_atom_type_description
_atom_type_scat_dispersion_real
_atom_type_scat_dispersion_imag
_atom_type_scat_source
C C 0.0033 0.0016 'International Tables Vol C Tables 4.2.6.8 and 6.1.1.4'
H H 0.0000 0.0000 'International Tables Vol C Tables 4.2.6.8 and 6.1.1.4'
N N 0.0061 0.0033 'International Tables Vol C Tables 4.2.6.8 and 6.1.1.4'
O O 0.0106 0.0060 'International Tables Vol C Tables 4.2.6.8 and 6.1.1.4'

loop_
_geom_angle_atom_site_label_1
_geom_angle_atom_site_label_2
_geom_angle_atom_site_label_3
_geom_angle
C31 O31 C3 121.3(2)
C16 N17 C17A 124.7(2)
C16 N17 C19 118.15(19)
C17A N17 C19 117.1(2)
C2 C1 C10 122.4(2)
C2 C1 H1 118.8
C10 C1 H1 118.8
C3 C2 C1 118.5(2)
C3 C2 H2 120.8
C1 C2 H2 120.8
C2 C3 C4 120.9(2)
C2 C3 O31 124.5(2)
C4 C3 O31 114.6(2)
C3 C4 C5 120.7(2)
C3 C4 H4 119.7
C5 C4 H4 119.7
C4 C5 C10 119.8(2)
C4 C5 C6 117.9(2)
C10 C5 C6 122.3(2)
C5 C6 C7 113.2(2)
C5 C6 H61 108.9
C7 C6 H61 108.9
C5 C6 H62 108.9
C7 C6 H62 108.9
H61 C6 H62 107.7
C6 C7 C8 109.8(2)
C6 C7 H71 109.7
C8 C7 H71 109.7
C6 C7 H72 109.7
C8 C7 H72 109.7
H71 C7 H72 108.2
C7 C8 C14 113.63(19)
C7 C8 C9 108.33(18)
C14 C8 C9 110.71(18)
C7 C8 H8 108.0
C14 C8 H8 108.0
C9 C8 H8 108.0
C10 C9 C11 113.69(19)
C10 C9 C8 111.20(18)
C11 C9 C8 110.0(2)
C10 C9 H9 107.2
C11 C9 H9 107.2
C8 C9 H9 107.2
C5 C10 C1 117.7(2)
C5 C10 C9 120.8(2)
C1 C10 C9 121.4(2)
C12 C11 C9 112.5(2)
C12 C11 H111 109.1
C9 C11 H111 109.1
C12 C11 H112 109.1
C9 C11 H112 109.1
H111 C11 H112 107.8
C11 C12 C13 112.6(2)
C11 C12 H121 109.1
C13 C12 H121 109.1
C11 C12 H122 109.1
C13 C12 H122 109.1
H121 C12 H122 107.8
C17A C13 C14 109.09(18)
C17A C13 C12 108.90(19)
C14 C13 C12 108.65(19)
C17A C13 C18 105.97(19)
C14 C13 C18 113.59(19)
C12 C13 C18 110.5(2)
C15 C14 C8 112.99(18)
C15 C14 C13 109.05(19)
C8 C14 C13 112.55(18)
C15 C14 H14 107.3
C8 C14 H14 107.3
C13 C14 H14 107.3
C16 C15 C14 113.9(2)
C16 C15 H151 108.8
C14 C15 H151 108.8
C16 C15 H152 108.8
C14 C15 H152 108.8
H151 C15 H152 107.7
O16 C16 N17 119.6(2)
O16 C16 C15 122.6(2)
N17 C16 C15 117.8(2)
O17A C17A N17 119.1(2)
O17A C17A C13 123.1(2)
N17 C17A C13 117.7(2)
C13 C18 H181 109.5
C13 C18 H182 109.5
H181 C18 H182 109.5
C13 C18 H183 109.5
H181 C18 H183 109.5
H182 C18 H183 109.5
N17 C19 C20 111.5(2)
N17 C19 H191 109.3
C20 C19 H191 109.3
N17 C19 H192 109.3
C20 C19 H192 109.3
H191 C19 H192 108.0
C21 C20 C19 125.3(3)
C21 C20 H20 117.4
C19 C20 H20 117.4
C20 C21 H211 120.0
C20 C21 H212 120.0
H211 C21 H212 120.0
O32 C31 O31 122.8(2)
O32 C31 C32 126.2(2)
O31 C31 C32 111.0(2)
C31 C32 H321 109.5
C31 C32 H322 109.5
H321 C32 H322 109.5
C31 C32 H323 109.5
H321 C32 H323 109.5
H322 C32 H323 109.5

loop_
_geom_bond_atom_site_label_1
_geom_bond_atom_site_label_2
_geom_bond_distance
O16 C16 1.211(3)
O17A C17A 1.209(3)
O31 C31 1.350(3)
O31 C3 1.415(3)
O32 C31 1.199(3)
N17 C16 1.391(3)
N17 C17A 1.397(3)
N17 C19 1.474(3)
C1 C2 1.389(4)
C1 C10 1.403(3)
C1 H1 0.9500
C2 C3 1.375(4)
C2 H2 0.9500
C3 C4 1.379(3)
C4 C5 1.396(3)
C4 H4 0.9500
C5 C10 1.399(3)
C5 C6 1.509(3)
C6 C7 1.513(3)
C6 H61 0.9900
C6 H62 0.9900
C7 C8 1.527(3)
C7 H71 0.9900
C7 H72 0.9900
C8 C14 1.529(3)
C8 C9 1.544(3)
C8 H8 1.0000
C9 C10 1.524(3)
C9 C11 1.535(3)
C9 H9 1.0000
C11 C12 1.514(3)
C11 H111 0.9900
C11 H112 0.9900
C12 C13 1.544(3)
C12 H121 0.9900
C12 H122 0.9900
C13 C17A 1.512(3)
C13 C14 1.532(3)
C13 C18 1.552(3)
C14 C15 1.527(3)
C14 H14 1.0000
C15 C16 1.493(4)
C15 H151 0.9900
C15 H152 0.9900
C18 H181 0.9800
C18 H182 0.9800
C18 H183 0.9800
C19 C20 1.496(4)
C19 H191 0.9900
C19 H192 0.9900
C20 C21 1.288(5)
C20 H20 0.9500
C21 H211 0.9500
C21 H212 0.9500
C31 C32 1.482(4)
C32 H321 0.9800
C32 H322 0.9800
C32 H323 0.9800

loop_
_geom_hbond_atom_site_label_D
_geom_hbond_atom_site_label_H
_geom_hbond_atom_site_label_A
_geom_hbond_site_symmetry_A
_geom_hbond_distance_DH
_geom_hbond_distance_HA
_geom_hbond_distance_DA
_geom_hbond_angle_DHA
_geom_hbond_publ_flag
C4 H4 O17A 1_565 0.95 2.32 3.204(3) 155 yes
C8 H8 O16 3_556 1.00 2.45 3.404(3) 159 yes
C15 H151 O32 2_565 0.99 2.53 3.428(3) 151 yes
C15 H152 O32 4_545 0.99 2.44 3.181(3) 131 yes
C14 H14 Cg1 4_545 1.00 2.99 3.591(3) 162 yes

loop_
_geom_torsion_atom_site_label_1
_geom_torsion_atom_site_label_2
_geom_torsion_atom_site_label_3
_geom_torsion_atom_site_label_4
_geom_torsion
C10 C1 C2 C3 0.0(4)
C1 C2 C3 C4 -0.9(4)
C1 C2 C3 O31 176.4(2)
C31 O31 C3 C2 50.6(3)
C31 O31 C3 C4 -131.9(2)
C2 C3 C4 C5 0.6(4)
O31 C3 C4 C5 -177.0(2)
C3 C4 C5 C10 0.7(4)
C3 C4 C5 C6 179.5(2)
C4 C5 C6 C7 167.6(2)
C10 C5 C6 C7 -13.7(4)
C5 C6 C7 C8 46.4(3)
C6 C7 C8 C14 169.5(2)
C6 C7 C8 C9 -67.0(3)
C7 C8 C9 C10 53.1(3)
C14 C8 C9 C10 178.29(19)
C7 C8 C9 C11 179.91(19)
C14 C8 C9 C11 -54.9(3)
C4 C5 C10 C1 -1.6(4)
C6 C5 C10 C1 179.7(2)
C4 C5 C10 C9 179.7(2)
C6 C5 C10 C9 1.0(4)
C2 C1 C10 C5 1.2(4)
C2 C1 C10 C9 179.9(2)
C11 C9 C10 C5 -145.9(2)
C8 C9 C10 C5 -21.2(3)
C11 C9 C10 C1 35.4(3)
C8 C9 C10 C1 160.2(2)
C10 C9 C11 C12 179.7(2)
C8 C9 C11 C12 54.3(3)
C9 C11 C12 C13 -55.4(3)
C11 C12 C13 C17A 173.5(2)
C11 C12 C13 C14 54.7(3)
C11 C12 C13 C18 -70.5(3)
C7 C8 C14 C15 -55.9(3)
C9 C8 C14 C15 -178.07(19)
C7 C8 C14 C13 -179.97(19)
C9 C8 C14 C13 57.9(2)
C17A C13 C14 C15 58.8(2)
C12 C13 C14 C15 177.43(19)
C18 C13 C14 C15 -59.1(3)
C17A C13 C14 C8 -174.95(19)
C12 C13 C14 C8 -56.4(2)
C18 C13 C14 C8 67.1(2)
C8 C14 C15 C16 -177.0(2)
C13 C14 C15 C16 -51.0(3)
C17A N17 C16 O16 -173.2(2)
C19 N17 C16 O16 4.5(4)
C17A N17 C16 C15 6.8(4)
C19 N17 C16 C15 -175.5(2)
C14 C15 C16 O16 -161.6(2)
C14 C15 C16 N17 18.4(3)
C16 N17 C17A O17A 179.9(2)
C19 N17 C17A O17A 2.3(4)
C16 N17 C17A C13 3.1(4)
C19 N17 C17A C13 -174.5(2)
C14 C13 C17A O17A 146.9(3)
C12 C13 C17A O17A 28.5(3)
C18 C13 C17A O17A -90.4(3)
C14 C13 C17A N17 -36.4(3)
C12 C13 C17A N17 -154.8(2)
C18 C13 C17A N17 86.2(2)
C3 O31 C31 O32 -6.2(4)
C3 O31 C31 C32 173.8(2)
C16 N17 C19 C20 -97.2(3)
C17A N17 C19 C20 80.6(3)
N17 C19 C20 C21 124.8(3)

loop_
_cod_related_entry_id
_cod_related_entry_database
_cod_related_entry_code
1 ChemSpider 356712
